data_4027789
loop_
_publ_author_name
'Jisong Jin'
'Yan Luo'
'Chao Zhou'
'Xiaopeng Chen'
'Qiaodong Wen'
'Ping Lu'
'Yanguang Wang'

_publ_section_title
;
 Synthesis of Indeno[1,2-c]furans via a Pd-Catalyzed Bicyclization of
 2-Alkynyliodobenzene and Propargylic Alcohol
;
_journal_name_full 'Journal of Organic Chemistry'
_journal_page_first 11368
_journal_page_last 11371
_journal_paper_doi 10.1021/jo302223y
_journal_volume 77
_journal_year 2012
_chemical_formula_moiety 'C22 H21 I O2'
_chemical_formula_sum 'C22 H21 I O2'
_chemical_formula_weight 444.29
_chemical_name_systematic
; 
 ? 
;
_space_group_IT_number 4
_symmetry_cell_setting monoclinic
_symmetry_space_group_name_Hall 'P 2yb'
_symmetry_space_group_name_H-M 'P 1 21 1'
_atom_sites_solution_hydrogens geom
_atom_sites_solution_primary direct
_atom_sites_solution_secondary difmap
_audit_creation_method SHELXL-97
_cell_angle_alpha 90.00
_cell_angle_beta 99.691(6)
_cell_angle_gamma 90.00
_cell_formula_units_Z 2
_cell_length_a 10.1646(6)
_cell_length_b 8.3830(7)
_cell_length_c 11.7462(7)
_cell_measurement_reflns_used 1563
_cell_measurement_temperature 293(2)
_cell_measurement_theta_max 29.3352
_cell_measurement_theta_min 2.8980
_cell_volume 986.61(12)
_computing_cell_refinement 'CrysAlis PRO (Agilent Technologies, 2011)'
_computing_data_collection 'CrysAlis PRO'
_computing_data_reduction 'CrysAlis PRO'
_computing_molecular_graphics 'OLEX2 (Dolomanov et al., 2009)'
_computing_publication_material OLEX2
_computing_structure_refinement 'SHELXL-97 (Sheldrick, 2008)'
_computing_structure_solution 'SHELXS-97 (Sheldrick, 2008)'
_diffrn_ambient_temperature 293(2)
_diffrn_detector_area_resol_mean 10.3592
_diffrn_measured_fraction_theta_full 0.998
_diffrn_measured_fraction_theta_max 0.998
_diffrn_measurement_device_type 'Xcalibur, Atlas, Gemini ultra'
_diffrn_measurement_method '\w scans'
_diffrn_radiation_monochromator graphite
_diffrn_radiation_source 'fine-focus sealed tube'
_diffrn_radiation_type MoK\a
_diffrn_radiation_wavelength 0.71073
_diffrn_reflns_av_R_equivalents 0.0284
_diffrn_reflns_av_sigmaI/netI 0.0445
_diffrn_reflns_limit_h_max 12
_diffrn_reflns_limit_h_min -12
_diffrn_reflns_limit_k_max 9
_diffrn_reflns_limit_k_min -10
_diffrn_reflns_limit_l_max 14
_diffrn_reflns_limit_l_min -10
_diffrn_reflns_number 4459
_diffrn_reflns_theta_full 25.35
_diffrn_reflns_theta_max 25.35
_diffrn_reflns_theta_min 2.90
_exptl_absorpt_coefficient_mu 1.634
_exptl_absorpt_correction_T_max 0.8156
_exptl_absorpt_correction_T_min 0.5986
_exptl_absorpt_correction_type multi-scan
_exptl_absorpt_process_details
;
CrysAlis PRO (Agilent Technologies, 2011) 
;
_exptl_crystal_density_diffrn 1.496
_exptl_crystal_F_000 444
_exptl_crystal_size_max 0.35
_exptl_crystal_size_mid 0.26
_exptl_crystal_size_min 0.13
_refine_diff_density_max 0.341
_refine_diff_density_min -0.480
_refine_diff_density_rms 0.064
_refine_ls_abs_structure_details 'Flack H D (1983), Acta Cryst. A39, 876-881'
_refine_ls_abs_structure_Flack -0.02(3)
_refine_ls_extinction_method none
_refine_ls_goodness_of_fit_ref 1.047
_refine_ls_hydrogen_treatment mixed
_refine_ls_matrix_type full
_refine_ls_number_parameters 234
_refine_ls_number_reflns 2802
_refine_ls_number_restraints 2
_refine_ls_restrained_S_all 1.047
_refine_ls_R_factor_all 0.0506
_refine_ls_R_factor_gt 0.0394
_refine_ls_shift/su_max 0.001
_refine_ls_shift/su_mean 0.000
_refine_ls_structure_factor_coef Fsqd
_refine_ls_weighting_details 'calc w=1/[\s^2^(Fo^2^)+(0.0454P)^2^+0.0000P] where P=(Fo^2^+2Fc^2^)/3'
_refine_ls_weighting_scheme calc
_refine_ls_wR_factor_gt 0.0876
_refine_ls_wR_factor_ref 0.0950
_reflns_number_gt 2329
_reflns_number_total 2802
_reflns_threshold_expression >2sigma(I)
_cod_data_source_file jo302223y_si_002.cif
_cod_data_source_block 111221_l_jb_31
_cod_original_sg_symbol_H-M 'P 21'
_cod_database_code 4027789

loop_
_symmetry_equiv_pos_as_xyz
'x, y, z'
'-x, y+1/2, -z'

loop_
_atom_site_label
_atom_site_type_symbol
_atom_site_fract_x
_atom_site_fract_y
_atom_site_fract_z
_atom_site_U_iso_or_equiv
_atom_site_adp_type
_atom_site_occupancy
_atom_site_symmetry_multiplicity
_atom_site_calc_flag
_atom_site_refinement_flags
I1 I 0.59259(4) 0.15868(6) 0.87846(4) 0.0868(2) Uani 1 1 d .
O1 O 1.1525(3) 0.2090(5) 0.8076(4) 0.0612(13) Uani 1 1 d .
O2 O 1.0970(5) 0.5275(7) 0.6087(6) 0.100(2) Uani 1 1 d D
H2A H 1.141(5) 0.584(6) 0.571(5) 0.063(19) Uiso 1 1 d D
C1 C 0.6490(5) -0.0652(7) 0.8200(5) 0.0494(14) Uani 1 1 d .
C2 C 0.5876(6) -0.1984(10) 0.8553(6) 0.070(2) Uani 1 1 d .
H2 H 0.5211 -0.1870 0.9003 0.084 Uiso 1 1 calc R
C3 C 0.6234(6) -0.3457(13) 0.8251(6) 0.0786(19) Uani 1 1 d .
H3 H 0.5829 -0.4357 0.8501 0.094 Uiso 1 1 calc R
C4 C 0.7204(6) -0.3613(10) 0.7569(6) 0.0711(18) Uani 1 1 d .
H4 H 0.7450 -0.4624 0.7355 0.085 Uiso 1 1 calc R
C5 C 0.7814(5) -0.2290(8) 0.7201(5) 0.0509(14) Uani 1 1 d .
H5 H 0.8462 -0.2415 0.6735 0.061 Uiso 1 1 calc R
C6 C 0.7468(4) -0.0744(7) 0.7524(5) 0.0406(12) Uani 1 1 d .
C7 C 0.8109(4) 0.0669(6) 0.7107(4) 0.0367(11) Uani 1 1 d .
C8 C 0.7517(4) 0.1744(8) 0.6170(4) 0.0387(12) Uani 1 1 d .
C9 C 0.6240(4) 0.1750(9) 0.5504(4) 0.0501(14) Uani 1 1 d .
H9 H 0.5603 0.1010 0.5642 0.060 Uiso 1 1 calc R
C10 C 0.5941(5) 0.2863(8) 0.4646(6) 0.0590(17) Uani 1 1 d .
H10 H 0.5086 0.2883 0.4212 0.071 Uiso 1 1 calc R
C11 C 0.6874(6) 0.3956(8) 0.4406(6) 0.0558(16) Uani 1 1 d .
H11 H 0.6651 0.4673 0.3800 0.067 Uiso 1 1 calc R
C12 C 0.8146(5) 0.3988(8) 0.5068(5) 0.0501(14) Uani 1 1 d .
H12 H 0.8769 0.4741 0.4920 0.060 Uiso 1 1 calc R
C13 C 0.8473(5) 0.2890(6) 0.5944(5) 0.0376(12) Uani 1 1 d .
C14 C 0.9663(5) 0.2546(7) 0.6784(5) 0.0398(12) Uani 1 1 d .
C15 C 0.9378(4) 0.1188(6) 0.7453(4) 0.0392(13) Uani 1 1 d .
C16 C 1.0574(5) 0.0864(7) 0.8365(5) 0.0492(14) Uani 1 1 d .
C17 C 1.0939(5) 0.3007(7) 0.7188(5) 0.0496(14) Uani 1 1 d .
C18 C 1.0292(6) 0.1251(12) 0.9558(5) 0.076(3) Uani 1 1 d .
H18A H 0.9996 0.2336 0.9577 0.114 Uiso 1 1 calc R
H18B H 1.1092 0.1110 1.0114 0.114 Uiso 1 1 calc R
H18C H 0.9610 0.0550 0.9741 0.114 Uiso 1 1 calc R
C19 C 1.1228(6) -0.0715(8) 0.8276(7) 0.0664(19) Uani 1 1 d .
H19A H 1.0630 -0.1551 0.8417 0.100 Uiso 1 1 calc R
H19B H 1.2030 -0.0772 0.8838 0.100 Uiso 1 1 calc R
H19C H 1.1443 -0.0836 0.7516 0.100 Uiso 1 1 calc R
C20 C 1.1812(5) 0.4303(8) 0.6852(6) 0.0584(17) Uani 1 1 d .
C21 C 1.2885(8) 0.3509(10) 0.6265(8) 0.086(2) Uani 1 1 d .
H21A H 1.3374 0.2750 0.6784 0.129 Uiso 1 1 calc R
H21B H 1.3486 0.4308 0.6068 0.129 Uiso 1 1 calc R
H21C H 1.2467 0.2973 0.5576 0.129 Uiso 1 1 calc R
C22 C 1.2460(7) 0.5218(10) 0.7913(8) 0.093(3) Uani 1 1 d .
H22A H 1.1781 0.5618 0.8315 0.139 Uiso 1 1 calc R
H22B H 1.2964 0.6093 0.7683 0.139 Uiso 1 1 calc R
H22C H 1.3044 0.4520 0.8413 0.139 Uiso 1 1 calc R

loop_
_atom_site_aniso_label
_atom_site_aniso_U_11
_atom_site_aniso_U_22
_atom_site_aniso_U_33
_atom_site_aniso_U_23
_atom_site_aniso_U_13
_atom_site_aniso_U_12
I1 0.1109(4) 0.0867(4) 0.0726(3) 0.0007(4) 0.0438(2) 0.0323(3)
O1 0.0512(19) 0.064(4) 0.063(3) 0.020(2) -0.0054(17) -0.016(2)
O2 0.069(3) 0.086(4) 0.140(5) 0.067(4) 0.004(3) -0.018(3)
C1 0.048(3) 0.054(4) 0.048(4) 0.002(3) 0.016(2) 0.002(3)
C2 0.058(4) 0.079(6) 0.075(5) 0.029(4) 0.020(3) -0.014(3)
C3 0.085(4) 0.060(4) 0.088(5) 0.010(6) 0.007(3) -0.030(5)
C4 0.094(4) 0.042(4) 0.070(4) 0.000(4) -0.008(3) -0.006(4)
C5 0.057(3) 0.046(4) 0.048(4) 0.000(3) 0.004(3) -0.002(3)
C6 0.044(3) 0.043(3) 0.033(3) 0.001(3) 0.003(2) -0.007(2)
C7 0.043(3) 0.035(3) 0.035(3) 0.004(3) 0.016(2) 0.003(2)
C8 0.040(2) 0.039(3) 0.038(3) -0.003(3) 0.0093(18) 0.001(3)
C9 0.042(2) 0.053(4) 0.056(3) -0.011(4) 0.009(2) 0.002(3)
C10 0.051(3) 0.066(4) 0.057(4) 0.007(4) 0.000(3) 0.016(3)
C11 0.062(4) 0.054(4) 0.050(4) 0.012(3) 0.007(3) 0.022(3)
C12 0.053(3) 0.049(4) 0.051(4) 0.006(3) 0.015(3) 0.007(3)
C13 0.042(2) 0.034(3) 0.037(3) 0.004(3) 0.007(2) 0.005(2)
C14 0.044(3) 0.036(3) 0.039(3) 0.008(3) 0.009(2) -0.003(2)
C15 0.042(2) 0.039(4) 0.036(3) 0.006(2) 0.0046(19) -0.003(2)
C16 0.046(3) 0.058(4) 0.042(3) 0.018(3) 0.004(2) -0.006(3)
C17 0.053(3) 0.047(4) 0.048(4) 0.007(3) 0.008(3) -0.009(3)
C18 0.076(3) 0.101(8) 0.046(3) 0.001(4) 0.000(3) -0.006(4)
C19 0.059(3) 0.066(5) 0.073(5) 0.021(4) 0.009(3) 0.011(3)
C20 0.054(3) 0.047(4) 0.074(5) 0.001(4) 0.014(3) -0.014(3)
C21 0.097(5) 0.076(5) 0.098(6) 0.011(5) 0.050(5) -0.015(4)
C22 0.091(5) 0.070(5) 0.116(7) -0.016(5) 0.013(4) -0.036(4)

loop_
_atom_type_symbol
_atom_type_description
_atom_type_scat_dispersion_real
_atom_type_scat_dispersion_imag
_atom_type_scat_source
C C 0.0033 0.0016 'International Tables Vol C Tables 4.2.6.8 and 6.1.1.4'
H H 0.0000 0.0000 'International Tables Vol C Tables 4.2.6.8 and 6.1.1.4'
I I -0.4742 1.8119 'International Tables Vol C Tables 4.2.6.8 and 6.1.1.4'
O O 0.0106 0.0060 'International Tables Vol C Tables 4.2.6.8 and 6.1.1.4'

loop_
_geom_angle_atom_site_label_1
_geom_angle_atom_site_label_2
_geom_angle_atom_site_label_3
_geom_angle
C17 O1 C16 110.4(4)
C20 O2 H2A 110(4)
C6 C1 C2 122.5(6)
C6 C1 I1 120.0(4)
C2 C1 I1 117.5(5)
C3 C2 C1 120.4(6)
C3 C2 H2 119.8
C1 C2 H2 119.8
C2 C3 C4 119.3(8)
C2 C3 H3 120.3
C4 C3 H3 120.3
C5 C4 C3 120.8(8)
C5 C4 H4 119.6
C3 C4 H4 119.6
C4 C5 C6 120.6(6)
C4 C5 H5 119.7
C6 C5 H5 119.7
C1 C6 C5 116.4(5)
C1 C6 C7 123.3(5)
C5 C6 C7 120.3(5)
C15 C7 C8 106.0(4)
C15 C7 C6 127.5(4)
C8 C7 C6 126.4(4)
C9 C8 C13 119.5(6)
C9 C8 C7 130.2(6)
C13 C8 C7 110.3(4)
C10 C9 C8 118.9(6)
C10 C9 H9 120.5
C8 C9 H9 120.5
C9 C10 C11 121.8(5)
C9 C10 H10 119.1
C11 C10 H10 119.1
C10 C11 C12 120.2(6)
C10 C11 H11 119.9
C12 C11 H11 119.9
C13 C12 C11 119.2(6)
C13 C12 H12 120.4
C11 C12 H12 120.4
C12 C13 C8 120.2(4)
C12 C13 C14 135.0(5)
C8 C13 C14 104.8(4)
C17 C14 C15 107.6(5)
C17 C14 C13 144.6(5)
C15 C14 C13 107.8(4)
C7 C15 C14 111.0(4)
C7 C15 C16 140.3(5)
C14 C15 C16 108.6(4)
O1 C16 C19 106.4(4)
O1 C16 C15 101.0(4)
C19 C16 C15 115.2(5)
O1 C16 C18 107.1(5)
C19 C16 C18 114.2(6)
C15 C16 C18 111.4(5)
O1 C17 C14 112.3(5)
O1 C17 C20 114.4(5)
C14 C17 C20 133.4(6)
C16 C18 H18A 109.5
C16 C18 H18B 109.5
H18A C18 H18B 109.5
C16 C18 H18C 109.5
H18A C18 H18C 109.5
H18B C18 H18C 109.5
C16 C19 H19A 109.5
C16 C19 H19B 109.5
H19A C19 H19B 109.5
C16 C19 H19C 109.5
H19A C19 H19C 109.5
H19B C19 H19C 109.5
O2 C20 C17 105.5(4)
O2 C20 C22 111.7(6)
C17 C20 C22 110.2(6)
O2 C20 C21 111.6(7)
C17 C20 C21 107.5(6)
C22 C20 C21 110.2(6)
C20 C21 H21A 109.5
C20 C21 H21B 109.5
H21A C21 H21B 109.5
C20 C21 H21C 109.5
H21A C21 H21C 109.5
H21B C21 H21C 109.5
C20 C22 H22A 109.5
C20 C22 H22B 109.5
H22A C22 H22B 109.5
C20 C22 H22C 109.5
H22A C22 H22C 109.5
H22B C22 H22C 109.5

loop_
_geom_bond_atom_site_label_1
_geom_bond_atom_site_label_2
_geom_bond_distance
I1 C1 2.111(6)
O1 C17 1.351(7)
O1 C16 1.489(6)
O2 C20 1.394(8)
O2 H2A 0.83(2)
C1 C6 1.375(8)
C1 C2 1.377(9)
C2 C3 1.351(13)
C2 H2 0.9300
C3 C4 1.378(9)
C3 H3 0.9300
C4 C5 1.375(10)
C4 H4 0.9300
C5 C6 1.412(8)
C5 H5 0.9300
C6 C7 1.475(7)
C7 C15 1.357(6)
C7 C8 1.470(7)
C8 C9 1.399(6)
C8 C13 1.423(8)
C9 C10 1.370(9)
C9 H9 0.9300
C10 C11 1.381(9)
C10 H10 0.9300
C11 C12 1.393(8)
C11 H11 0.9300
C12 C13 1.380(8)
C12 H12 0.9300
C13 C14 1.455(7)
C14 C17 1.360(7)
C14 C15 1.440(7)
C15 C16 1.503(7)
C16 C19 1.493(9)
C16 C18 1.512(8)
C17 C20 1.497(8)
C18 H18A 0.9600
C18 H18B 0.9600
C18 H18C 0.9600
C19 H19A 0.9600
C19 H19B 0.9600
C19 H19C 0.9600
C20 C22 1.516(10)
C20 C21 1.537(10)
C21 H21A 0.9600
C21 H21B 0.9600
C21 H21C 0.9600
C22 H22A 0.9600
C22 H22B 0.9600
C22 H22C 0.9600
